data_2001514
loop_
_publ_author_name
'Dembowski, U.'
'Pape, T.'
'Herbst-Irmer, R.'
'Pohl, E.'
'Roesky, H. W.'
'Sheldrick, G. M.'

_publ_section_title
;Structure of
 bis-\m-[(trimethylsilylmethanolato-<i>O</i>)-bis(trimethylsilylmethyl)gallium]
 and
 bis-\m-[(trimethylsilylmethanolato-<i>O</i>)-bis(trimethylsilylmethyl)indium]
;
_journal_issue 7
_journal_name_full 'Acta Crystallographica Section C'
_journal_page_first 1309
_journal_page_last 1311
_journal_paper_doi 10.1107/S0108270192013337
_journal_volume 49
_journal_year 1993
_chemical_formula_sum 'C22 H62 In2 O2 Si6'
_chemical_formula_weight 756.90
_chemical_name_systematic
;
 Bis((trimethylsiloxy)bis(trimethylsilylmethyl)indium)
;
_space_group_IT_number 2
_symmetry_cell_setting triclinic
_symmetry_space_group_name_Hall '-P 1'
_symmetry_space_group_name_H-M 'P -1'
_cell_angle_alpha 104.40(2)
_cell_angle_beta 93.43(3)
_cell_angle_gamma 94.66(2)
_cell_formula_units_Z 2
_cell_length_a 9.887(4)
_cell_length_b 11.879(4)
_cell_length_c 17.586(6)
_cell_measurement_reflns_used 51
_cell_measurement_temperature 153.0(10)
_cell_measurement_theta_max 12.5
_cell_measurement_theta_min 10
_cell_volume 1987.1(13)
_computing_cell_refinement 'Stoe DIF4, version 7.08'
_computing_data_collection 'Stoe DIF4, version 7.08'
_computing_data_reduction 'Stoe REDU4'
_computing_molecular_graphics 'SHELXTL-Plus (Sheldrick, 19??)'
_computing_publication_material SHELXL-92
_computing_structure_refinement 'SHELXL-92 (Sheldrick, 1992)'
_computing_structure_solution 'SHELXS-92 (Sheldrick, 1990)'
_diffrn_ambient_temperature 153.0(10)
_diffrn_measurement_device 'Stoe-Siemens AED four-circle'
_diffrn_measurement_method 'Profile data from 2\q/\w'
_diffrn_radiation_monochromator graphite
_diffrn_radiation_source 'fine-focus sealed tube'
_diffrn_radiation_type MoK\a
_diffrn_radiation_wavelength 0.71073
_diffrn_reflns_av_R_equivalents 0.0209
_diffrn_reflns_av_sigmaI/netI 0.0283
_diffrn_reflns_limit_h_max 11
_diffrn_reflns_limit_h_min -11
_diffrn_reflns_limit_k_max 13
_diffrn_reflns_limit_k_min -13
_diffrn_reflns_limit_l_max 20
_diffrn_reflns_limit_l_min -5
_diffrn_reflns_number 6013
_diffrn_reflns_theta_max 24.01
_diffrn_reflns_theta_min 4.00
_diffrn_standards_decay_% 0.0
_diffrn_standards_interval_time 90
_diffrn_standards_number 3
_exptl_absorpt_coefficient_mu 1.356
_exptl_absorpt_correction_T_max 0.938
_exptl_absorpt_correction_T_min 0.761
_exptl_absorpt_correction_type empirical
_exptl_crystal_colour Colourless
_exptl_crystal_density_diffrn 1.265
_exptl_crystal_F_000 784
_exptl_crystal_size_max 0.4
_exptl_crystal_size_mid 0.3
_exptl_crystal_size_min 0.3
_refine_diff_density_max 0.426
_refine_diff_density_min -0.358
_refine_ls_extinction_method none
_refine_ls_goodness_of_fit_all 1.069
_refine_ls_goodness_of_fit_obs 1.049
_refine_ls_hydrogen_treatment 'Refinement of H-atom parameters? H atoms geometrically fixed?'
_refine_ls_matrix_type full
_refine_ls_number_parameters 310
_refine_ls_number_reflns 5964
_refine_ls_number_restraints 0
_refine_ls_restrained_S_all 1.112
_refine_ls_restrained_S_obs 1.049
_refine_ls_R_factor_all 0.0356
_refine_ls_R_factor_obs 0.0260
_refine_ls_shift/esd_max 0.001
_refine_ls_shift/esd_mean 0.000
_refine_ls_structure_factor_coef Fsqd
_refine_ls_weighting_details 'w=1/[\s^2^(Fo^2^)+(0.0231P)^2^+1.4675P] where P=(Fo^2^+2Fc^2^)/3'
_refine_ls_weighting_scheme calc
_refine_ls_wR_factor_all 0.0627
_refine_ls_wR_factor_obs 0.0543
_reflns_number_observed 5071
_reflns_number_total 5968
_reflns_observed_criterion I>2sigma(I)
_cod_data_source_file hl1019.cif
_cod_data_source_block inuit
_cod_depositor_comments
;
The following automatic conversions were performed:
'_symmetry_cell_setting' value 'Triclinic' changed to 'triclinic'
according to '/home/saulius/struct/CIF-dictionaries/cif_core.dic'
dictionary named 'cif_core.dic' version 2.4.1 from
2010-06-29.

'_exptl_absorpt_correction_type' value 'Empirical' changed to
'empirical' according to
'/home/saulius/struct/CIF-dictionaries/cif_core.dic' dictionary named
'cif_core.dic' version 2.4.1 from 2010-06-29.

Automatic conversion script
Id: cif_fix_enum 1527 2010-12-29 10:47:43Z saulius 

The following automatic conversions were performed:

'_symmetry_cell_setting' value 'Triclinic' changed to 'triclinic'
according to /home/saulius/struct/CIF-dictionaries/cif_core.dic
dictionary named 'cif_core.dic' version 2.4.1 from
2010-06-29.

'_exptl_absorpt_correction_type' value 'Empirical'
changed to 'empirical' according to
/home/saulius/struct/CIF-dictionaries/cif_core.dic dictionary named
'cif_core.dic' version 2.4.1 from 2010-06-29.

Automatic conversion script
Id: cif_fix_values 1715 2011-07-08 13:25:40Z adriana 

The following automatic conversions were performed:

'_refine_ls_weighting_scheme' value '
calc w=1/[\s^2^(Fo^2^)+(0.0231P)^2^+1.4675P] where
P=(Fo^2^+2Fc^2^)/3' was changed to 'calc'. New tag
'_refine_ls_weighting_details' was created. The value of the new tag
was set to 'w=1/[\s^2^(Fo^2^)+(0.0231P)^2^+1.4675P] where
P=(Fo^2^+2Fc^2^)/3'.

Automatic conversion script
Id: cif_fix_values 3143 2015-03-26 13:38:13Z robertas 
;
_cod_original_cell_volume 1987.1(12)
_cod_database_code 2001514

loop_
_symmetry_equiv_pos_as_xyz
x,y,z
-x,-y,-z

loop_
_atom_site_aniso_label
_atom_site_aniso_U_11
_atom_site_aniso_U_22
_atom_site_aniso_U_33
_atom_site_aniso_U_12
_atom_site_aniso_U_13
_atom_site_aniso_U_23
In1 0.02837(14) 0.02174(13) 0.02306(13) 0.00625(10) 0.00138(10) 0.00828(10)
In2 0.02916(14) 0.02236(13) 0.02501(13) 0.00426(10) -0.00021(10) 0.00974(10)
O1 0.0277(12) 0.0220(11) 0.0263(12) 0.0020(9) -0.0022(10) 0.0086(9)
O2 0.0257(12) 0.0233(11) 0.0254(12) 0.0029(10) -0.0005(10) 0.0073(9)
Si1 0.0267(5) 0.0266(5) 0.0308(5) -0.0002(4) -0.0023(4) 0.0097(4)
Si2 0.0265(5) 0.0248(5) 0.0292(5) -0.0005(4) -0.0001(4) 0.0037(4)
Si3 0.0388(6) 0.0478(6) 0.0269(5) -0.0048(5) 0.0049(4) 0.0129(5)
Si4 0.0445(6) 0.0267(5) 0.0325(5) 0.0132(4) -0.0040(5) 0.0074(4)
Si5 0.0379(6) 0.0290(5) 0.0384(5) 0.0136(4) 0.0064(4) 0.0150(4)
Si6 0.0343(6) 0.0480(6) 0.0301(5) 0.0060(5) 0.0073(4) 0.0028(5)
C11 0.032(2) 0.074(3) 0.047(2) 0.008(2) 0.008(2) 0.023(2)
C12 0.037(2) 0.046(2) 0.034(2) 0.001(2) -0.007(2) 0.009(2)
C13 0.060(3) 0.028(2) 0.057(3) -0.004(2) -0.004(2) 0.016(2)
C21 0.044(2) 0.043(2) 0.043(2) 0.001(2) 0.003(2) -0.005(2)
C22 0.037(2) 0.051(3) 0.060(3) 0.008(2) -0.009(2) -0.004(2)
C23 0.061(3) 0.042(2) 0.053(3) -0.017(2) 0.003(2) 0.014(2)
C3 0.056(2) 0.035(2) 0.030(2) 0.006(2) 0.014(2) 0.009(2)
C31 0.062(3) 0.112(4) 0.056(3) 0.018(3) 0.024(3) 0.026(3)
C32 0.069(3) 0.065(3) 0.051(3) -0.028(3) -0.014(2) 0.031(2)
C33 0.052(3) 0.058(3) 0.037(2) -0.006(2) -0.002(2) 0.017(2)
C4 0.049(2) 0.037(2) 0.036(2) 0.019(2) 0.004(2) 0.014(2)
C41 0.077(3) 0.056(3) 0.049(3) 0.027(3) -0.022(2) -0.009(2)
C42 0.087(4) 0.050(3) 0.074(3) 0.016(3) 0.020(3) 0.029(2)
C43 0.056(3) 0.043(2) 0.057(3) 0.022(2) 0.000(2) 0.010(2)
C5 0.045(2) 0.033(2) 0.030(2) 0.017(2) 0.004(2) 0.008(2)
C51 0.080(4) 0.067(3) 0.078(3) 0.006(3) -0.033(3) 0.026(3)
C52 0.069(3) 0.048(3) 0.074(3) 0.034(2) 0.029(3) 0.029(2)
C53 0.081(3) 0.047(3) 0.074(3) 0.028(2) 0.036(3) 0.033(2)
C6 0.050(2) 0.041(2) 0.028(2) 0.009(2) 0.009(2) 0.015(2)
C61 0.095(4) 0.123(5) 0.048(3) 0.036(4) 0.037(3) 0.024(3)
C62 0.051(3) 0.047(3) 0.107(4) 0.012(2) 0.015(3) -0.007(3)
C63 0.042(3) 0.088(4) 0.054(3) 0.012(2) -0.001(2) 0.001(3)

loop_
_atom_site_label
_atom_site_fract_x
_atom_site_fract_y
_atom_site_fract_z
_atom_site_U_iso_or_equiv
_atom_site_thermal_displace_type
_atom_site_calc_flag
_atom_site_refinement_flags
_atom_site_occupancy
_atom_site_disorder_group
_atom_site_type_symbol
In1 0.27762(2) 0.59884(2) 0.316886(12) 0.02375(14) Uani d . 1 . In
In2 0.22009(2) 0.76616(2) 0.193749(13) 0.02486(14) Uani d . 1 . In
O1 0.3550(2) 0.7631(2) 0.29591(12) 0.0251(12) Uani d . 1 . O
O2 0.1282(2) 0.6125(2) 0.22508(12) 0.0247(12) Uani d . 1 . O
Si1 0.49915(9) 0.84184(8) 0.33258(5) 0.0280(5) Uani d . 1 . Si
Si2 0.01570(9) 0.50427(8) 0.17776(5) 0.0277(5) Uani d . 1 . Si
Si3 0.41147(11) 0.77613(10) 0.03269(6) 0.0376(6) Uani d . 1 . Si
Si4 0.01058(11) 0.98014(8) 0.17185(6) 0.0343(6) Uani d . 1 . Si
Si5 0.48484(10) 0.38086(8) 0.31469(6) 0.0333(6) Uani d . 1 . Si
Si6 0.08412(11) 0.73994(10) 0.46630(6) 0.0385(6) Uani d . 1 . Si
C11 0.6383(4) 0.7862(4) 0.2709(2) 0.049(2) Uani d . 1 . C
H11A 0.6454(18) 0.7032(7) 0.2700(13) 0.072(3) Uiso calc R 1 . H
H11B 0.7256(6) 0.8328(15) 0.2933(9) 0.072(3) Uiso calc R 1 . H
H11C 0.6178(14) 0.793(2) 0.2165(5) 0.072(3) Uiso calc R 1 . H
C12 0.5421(4) 0.8283(3) 0.4343(2) 0.040(2) Uani d . 1 . C
H12A 0.553(3) 0.7456(5) 0.4328(3) 0.072(3) Uiso calc R 1 . H
H12B 0.4679(13) 0.855(2) 0.4678(4) 0.072(3) Uiso calc R 1 . H
H12C 0.6282(15) 0.8770(18) 0.4565(6) 0.072(3) Uiso calc R 1 . H
C13 0.4805(4) 0.9974(3) 0.3342(2) 0.048(3) Uani d . 1 . C
H13A 0.454(3) 1.0032(4) 0.2802(3) 0.072(3) Uiso calc R 1 . H
H13B 0.5681(8) 1.0452(5) 0.3539(15) 0.072(3) Uiso calc R 1 . H
H13C 0.4092(19) 1.0263(8) 0.3692(12) 0.072(3) Uiso calc R 1 . H
C21 0.0808(4) 0.4179(3) 0.0865(2) 0.047(2) Uani d . 1 . C
H21A 0.096(3) 0.4681(7) 0.0499(7) 0.072(3) Uiso calc R 1 . H
H21B 0.0132(13) 0.3510(14) 0.0609(9) 0.072(3) Uiso calc R 1 . H
H21C 0.1676(14) 0.389(2) 0.1000(3) 0.072(3) Uiso calc R 1 . H
C22 -0.1428(4) 0.5631(4) 0.1502(3) 0.053(2) Uani d . 1 . C
H22A -0.1224(6) 0.6154(18) 0.1155(12) 0.072(3) Uiso calc R 1 . H
H22B -0.1802(15) 0.608(2) 0.1983(3) 0.072(3) Uiso calc R 1 . H
H22C -0.2104(10) 0.4978(4) 0.1219(14) 0.072(3) Uiso calc R 1 . H
C23 -0.0204(5) 0.4072(4) 0.2446(2) 0.053(3) Uani d . 1 . C
H23A -0.054(3) 0.4530(7) 0.2935(7) 0.072(3) Uiso calc R 1 . H
H23B 0.0643(8) 0.3745(18) 0.2579(13) 0.072(3) Uiso calc R 1 . H
H23C -0.090(2) 0.3427(14) 0.2179(7) 0.072(3) Uiso calc R 1 . H
C3 0.3310(4) 0.6897(3) 0.0952(2) 0.040(2) Uani d . 1 . C
H3A 0.4041(4) 0.6505(3) 0.1159(2) 0.058(4) Uiso calc R 1 . H
H3B 0.2678(4) 0.6272(3) 0.0595(2) 0.058(4) Uiso calc R 1 . H
C31 0.5375(5) 0.6909(5) -0.0264(3) 0.075(3) Uani d . 1 . C
H31A 0.4903(7) 0.6176(13) -0.0608(13) 0.094(3) Uiso calc R 1 . H
H31B 0.6082(18) 0.672(2) 0.0096(3) 0.094(3) Uiso calc R 1 . H
H31C 0.581(2) 0.7379(11) -0.0593(13) 0.094(3) Uiso calc R 1 . H
C32 0.5015(5) 0.9180(4) 0.0928(3) 0.061(3) Uani d . 1 . C
H32A 0.4352(7) 0.9656(12) 0.1227(14) 0.094(3) Uiso calc R 1 . H
H32B 0.544(3) 0.9609(13) 0.0574(3) 0.094(3) Uiso calc R 1 . H
H32C 0.573(2) 0.9025(4) 0.1299(13) 0.094(3) Uiso calc R 1 . H
C33 0.2777(4) 0.8084(4) -0.0360(2) 0.049(3) Uani d . 1 . C
H33A 0.2134(18) 0.858(2) -0.0053(2) 0.094(3) Uiso calc R 1 . H
H33B 0.228(2) 0.7343(4) -0.0674(13) 0.094(3) Uiso calc R 1 . H
H33C 0.3209(5) 0.850(2) -0.0717(12) 0.094(3) Uiso calc R 1 . H
C4 0.0925(4) 0.9017(3) 0.2383(2) 0.039(2) Uani d . 1 . C
H4A 0.0189(4) 0.8670(3) 0.2637(2) 0.058(4) Uiso calc R 1 . H
H4B 0.1479(4) 0.9612(3) 0.2806(2) 0.058(4) Uiso calc R 1 . H
C41 -0.0773(5) 0.8743(4) 0.0828(2) 0.065(3) Uani d . 1 . C
H41A -0.0104(8) 0.8251(19) 0.0547(10) 0.094(3) Uiso calc R 1 . H
H41B -0.119(3) 0.9175(4) 0.0474(9) 0.094(3) Uiso calc R 1 . H
H41C -0.149(2) 0.8241(18) 0.0988(3) 0.094(3) Uiso calc R 1 . H
C42 0.1410(5) 1.0794(4) 0.1422(3) 0.067(4) Uani d . 1 . C
H42A 0.2067(18) 1.0326(4) 0.1111(16) 0.094(3) Uiso calc R 1 . H
H42B 0.190(2) 1.1333(18) 0.1898(3) 0.094(3) Uiso calc R 1 . H
H42C 0.0959(6) 1.1251(19) 0.1098(15) 0.094(3) Uiso calc R 1 . H
C43 -0.1194(4) 1.0692(3) 0.2233(2) 0.052(3) Uani d . 1 . C
H43A -0.0748(7) 1.1276(18) 0.2703(10) 0.094(3) Uiso calc R 1 . H
H43B -0.1892(17) 1.0176(5) 0.2397(16) 0.094(3) Uiso calc R 1 . H
H43C -0.163(2) 1.110(2) 0.1871(6) 0.094(3) Uiso calc R 1 . H
C5 0.3986(4) 0.4670(3) 0.2558(2) 0.035(2) Uani d . 1 . C
H5A 0.3387(4) 0.4120(3) 0.2131(2) 0.058(4) Uiso calc R 1 . H
H5B 0.4689(4) 0.5057(3) 0.2305(2) 0.058(4) Uiso calc R 1 . H
C51 0.6119(5) 0.4798(4) 0.3885(3) 0.075(4) Uani d . 1 . C
H51A 0.5640(5) 0.5322(19) 0.4287(10) 0.094(3) Uiso calc R 1 . H
H51B 0.671(2) 0.527(2) 0.3619(4) 0.094(3) Uiso calc R 1 . H
H51C 0.669(2) 0.4329(4) 0.4143(14) 0.094(3) Uiso calc R 1 . H
C52 0.5745(5) 0.2656(4) 0.2496(3) 0.059(3) Uani d . 1 . C
H52A 0.643(2) 0.3030(4) 0.2226(14) 0.094(3) Uiso calc R 1 . H
H52B 0.5075(6) 0.2128(16) 0.2099(12) 0.094(3) Uiso calc R 1 . H
H52C 0.620(3) 0.2201(18) 0.2819(4) 0.094(3) Uiso calc R 1 . H
C53 0.3590(5) 0.3096(4) 0.3674(3) 0.062(3) Uani d . 1 . C
H53A 0.314(2) 0.3702(4) 0.4035(14) 0.094(3) Uiso calc R 1 . H
H53B 0.4065(7) 0.263(2) 0.3979(14) 0.094(3) Uiso calc R 1 . H
H53C 0.2897(18) 0.258(2) 0.3285(3) 0.094(3) Uiso calc R 1 . H
C6 0.2016(4) 0.6270(3) 0.4313(2) 0.038(2) Uani d . 1 . C
H6A 0.1551(4) 0.5515(3) 0.4344(2) 0.058(4) Uiso calc R 1 . H
H6B 0.2819(4) 0.6444(3) 0.4702(2) 0.058(4) Uiso calc R 1 . H
C61 0.0257(6) 0.7249(5) 0.5625(3) 0.085(4) Uani d . 1 . C
H61A -0.030(3) 0.7896(16) 0.5842(9) 0.094(3) Uiso calc R 1 . H
H61B 0.1057(6) 0.728(3) 0.5998(6) 0.094(3) Uiso calc R 1 . H
H61C -0.030(3) 0.6493(13) 0.5545(4) 0.094(3) Uiso calc R 1 . H
C62 0.1707(5) 0.8892(4) 0.4792(3) 0.072(3) Uani d . 1 . C
H62A 0.206(3) 0.8960(9) 0.4289(6) 0.094(3) Uiso calc R 1 . H
H62B 0.247(2) 0.9035(11) 0.5206(13) 0.094(3) Uiso calc R 1 . H
H62C 0.1049(9) 0.9475(4) 0.4949(18) 0.094(3) Uiso calc R 1 . H
C63 -0.0680(4) 0.7225(4) 0.3958(3) 0.064(3) Uani d . 1 . C
H63A -0.0390(5) 0.729(3) 0.3440(6) 0.094(3) Uiso calc R 1 . H
H63B -0.1278(16) 0.7843(17) 0.4159(9) 0.094(3) Uiso calc R 1 . H
H63C -0.1184(18) 0.6449(12) 0.3899(14) 0.094(3) Uiso calc R 1 . H

loop_
_atom_type_symbol
_atom_type_description
_atom_type_scat_dispersion_real
_atom_type_scat_dispersion_imag
_atom_type_scat_source
C C 0.0033 0.0016 'International Tables Vol C Tables 4.2.6.8 and 6.1.1.4'
H H 0.0000 0.0000 'International Tables Vol C Tables 4.2.6.8 and 6.1.1.4'
O O 0.0106 0.0060 'International Tables Vol C Tables 4.2.6.8 and 6.1.1.4'
Si Si 0.0817 0.0704 'International Tables Vol C Tables 4.2.6.8 and 6.1.1.4'
In In -0.7276 1.3100 'International Tables Vol C Tables 4.2.6.8 and 6.1.1.4'

loop_
_geom_angle_atom_site_label_1
_geom_angle_atom_site_label_2
_geom_angle_atom_site_label_3
_geom_angle_site_symmetry_1
_geom_angle_site_symmetry_3
_geom_angle
_geom_angle_publ_flag
C6 In1 C5 . . 130.87(13) yes
C6 In1 O1 . . 110.42(12) yes
C5 In1 O1 . . 107.23(12) yes
C6 In1 O2 . . 113.73(12) yes
C5 In1 O2 . . 103.02(11) yes
O1 In1 O2 . . 79.62(8) yes
C4 In2 C3 . . 144.17(14) yes
C4 In2 O2 . . 104.96(12) yes
C3 In2 O2 . . 102.17(12) yes
C4 In2 O1 . . 104.21(11) yes
C3 In2 O1 . . 103.61(13) yes
O2 In2 O1 . . 78.93(8) yes
Si1 O1 In1 . . 127.65(12) yes
Si1 O1 In2 . . 130.18(12) yes
In1 O1 In2 . . 100.37(9) yes
Si2 O2 In1 . . 123.63(12) yes
Si2 O2 In2 . . 132.62(12) yes
In1 O2 In2 . . 100.29(9) yes
O1 Si1 C12 . . 109.77(15) ?
O1 Si1 C11 . . 109.3(2) ?
C12 Si1 C11 . . 108.1(2) ?
O1 Si1 C13 . . 108.8(2) ?
C12 Si1 C13 . . 110.1(2) ?
C11 Si1 C13 . . 110.8(2) ?
O2 Si2 C22 . . 109.7(2) ?
O2 Si2 C21 . . 111.3(2) ?
C22 Si2 C21 . . 108.5(2) ?
O2 Si2 C23 . . 108.1(2) ?
C22 Si2 C23 . . 110.0(2) ?
C21 Si2 C23 . . 109.2(2) ?
C3 Si3 C33 . . 109.2(2) ?
C3 Si3 C31 . . 109.8(2) ?
C33 Si3 C31 . . 108.9(2) ?
C3 Si3 C32 . . 111.9(2) ?
C33 Si3 C32 . . 108.4(2) ?
C31 Si3 C32 . . 108.5(2) ?
C4 Si4 C42 . . 109.9(2) ?
C4 Si4 C41 . . 110.4(2) ?
C42 Si4 C41 . . 109.9(2) ?
C4 Si4 C43 . . 110.1(2) ?
C42 Si4 C43 . . 108.6(2) ?
C41 Si4 C43 . . 107.9(2) ?
C5 Si5 C51 . . 109.1(2) ?
C5 Si5 C53 . . 110.5(2) ?
C51 Si5 C53 . . 108.9(2) ?
C5 Si5 C52 . . 110.4(2) ?
C51 Si5 C52 . . 109.0(2) ?
C53 Si5 C52 . . 109.1(2) ?
C63 Si6 C6 . . 111.5(2) ?
C63 Si6 C62 . . 108.0(2) ?
C6 Si6 C62 . . 110.9(2) ?
C63 Si6 C61 . . 108.2(2) ?
C6 Si6 C61 . . 108.9(2) ?
C62 Si6 C61 . . 109.3(3) ?
Si3 C3 In2 . . 122.8(2) ?
Si4 C4 In2 . . 120.8(2) ?
Si5 C5 In1 . . 117.3(2) ?
Si6 C6 In1 . . 122.1(2) ?

loop_
_geom_bond_atom_site_label_1
_geom_bond_atom_site_label_2
_geom_bond_site_symmetry_2
_geom_bond_distance
_geom_bond_publ_flag
In1 C6 . 2.147(4) yes
In1 C5 . 2.158(4) yes
In1 O1 . 2.163(2) yes
In1 O2 . 2.168(2) yes
In2 C4 . 2.149(4) yes
In2 C3 . 2.154(4) yes
In2 O2 . 2.180(3) yes
In2 O1 . 2.182(2) yes
O1 Si1 . 1.642(2) ?
O2 Si2 . 1.645(2) ?
Si1 C12 . 1.863(4) ?
Si1 C11 . 1.865(4) ?
Si1 C13 . 1.865(4) ?
Si2 C22 . 1.854(4) ?
Si2 C21 . 1.859(4) ?
Si2 C23 . 1.870(4) ?
Si3 C3 . 1.851(4) ?
Si3 C33 . 1.864(4) ?
Si3 C31 . 1.869(5) ?
Si3 C32 . 1.873(4) ?
Si4 C4 . 1.855(4) ?
Si4 C42 . 1.862(5) ?
Si4 C41 . 1.863(4) ?
Si4 C43 . 1.864(4) ?
Si5 C5 . 1.847(4) ?
Si5 C51 . 1.858(5) ?
Si5 C53 . 1.865(4) ?
Si5 C52 . 1.874(4) ?
Si6 C63 . 1.855(4) ?
Si6 C6 . 1.859(4) ?
Si6 C62 . 1.860(5) ?
Si6 C61 . 1.865(5) ?

loop_
_cod_related_entry_id
_cod_related_entry_database
_cod_related_entry_code
1 ChemSpider 30652134
